data_4508092
loop_
_publ_author_name
'Bhattacharya, Suman'
'Saha, Binoy K.'

_publ_section_title
;
 Interaction Dependence and Similarity in Thermal Expansion of a Dimorphic
 1D Hydrogen-Bonded Organic Complex
;
_journal_issue 8
_journal_name_full 'Crystal Growth &amp; Design'
_journal_page_first 3299
_journal_paper_doi 10.1021/cg4009174
_journal_volume 13
_journal_year 2013
_chemical_formula_moiety 'C8 H8 O8, 2(C12 H10 N2)'
_chemical_formula_sum 'C32 H28 N4 O8'
_chemical_formula_weight 596.58
_chemical_name_systematic
;
cyclobutane-1,2,3,4-tetracarboxylic acid,
(E)-1,2-di(pyridin-4-yl)ethene complex polymorph I
;
_space_group_crystal_system monoclinic
_space_group_IT_number 14
_space_group_name_Hall '-P 2ybc'
_space_group_name_H-M_alt 'P 1 21/c 1'
_symmetry_space_group_name_Hall '-P 2ybc'
_symmetry_space_group_name_H-M 'P 1 21/c 1'
_atom_sites_solution_hydrogens geom
_atom_sites_solution_primary direct
_atom_sites_solution_secondary difmap
_audit_creation_date 2013-04-18
_audit_creation_method
;
  Olex2 1.2
  (compiled Apr  9 2013 14:06:00, GUI svn.r4458)
;
_cell_angle_alpha 90.00
_cell_angle_beta 94.294(3)
_cell_angle_gamma 90.00
_cell_formula_units_Z 2
_cell_length_a 6.9104(2)
_cell_length_b 10.8234(4)
_cell_length_c 18.2296(6)
_cell_measurement_reflns_used 2209
_cell_measurement_temperature 156(2)
_cell_measurement_theta_max 29.0730
_cell_measurement_theta_min 3.5030
_cell_volume 1359.64(8)
_computing_cell_refinement
;
CrysAlisPro, Agilent Technologies,
Version 1.171.36.24 (release 03-12-2012 CrysAlis171 .NET)
(compiled Dec  3 2012,18:21:49)
;
_computing_data_collection
;
CrysAlisPro, Agilent Technologies,
Version 1.171.36.24 (release 03-12-2012 CrysAlis171 .NET)
(compiled Dec  3 2012,18:21:49)
;
_computing_data_reduction
;
CrysAlisPro, Agilent Technologies,
Version 1.171.36.24 (release 03-12-2012 CrysAlis171 .NET)
(compiled Dec  3 2012,18:21:49)
;
_computing_molecular_graphics
;
O. V. Dolomanov, L. J. Bourhis, R. J. Gildea, J. A. K. Howard and H. Puschmann,
OLEX2: a complete structure solution, refinement and analysis program.
J. Appl. Cryst. (2009). 42, 339-341.
;
_computing_publication_material
;
O. V. Dolomanov, L. J. Bourhis, R. J. Gildea, J. A. K. Howard and H. Puschmann,
OLEX2: a complete structure solution, refinement and analysis program.
J. Appl. Cryst. (2009). 42, 339-341.
;
_computing_structure_refinement
;
SHELXL, G.M. Sheldrick, Acta Cryst.
(2008). A64, 112-122
;
_computing_structure_solution
;
SHELXS, G.M. Sheldrick, Acta Cryst.
(2008). A64, 112-122
;
_diffrn_ambient_temperature 156(2)
_diffrn_detector_area_resol_mean 15.9821
_diffrn_measured_fraction_theta_full 0.9854
_diffrn_measured_fraction_theta_max 0.8397
_diffrn_measurement_details
;
  1 omega  -82.00    7.00   1.0000    8.0000
omega____ theta____ kappa____ phi______ frames
    -      -17.4178  -37.0000 -150.0000 89

  2 omega   -6.00   24.00   1.0000    8.0000
omega____ theta____ kappa____ phi______ frames
    -      -17.4178  -99.0000 -180.0000 30

  3 omega  -43.00   46.00   1.0000    8.0000
omega____ theta____ kappa____ phi______ frames
    -      -17.4178   37.0000   30.0000 89

  4 omega  -94.00  -39.00   1.0000    8.0000
omega____ theta____ kappa____ phi______ frames
    -      -17.4178  178.0000  120.0000 55
;
_diffrn_measurement_device_type 'Xcalibur, Eos'
_diffrn_measurement_method '\w scans'
_diffrn_orient_matrix_UB_11 0.0055702000
_diffrn_orient_matrix_UB_12 -0.0060449000
_diffrn_orient_matrix_UB_13 -0.0385198000
_diffrn_orient_matrix_UB_21 0.1027665000
_diffrn_orient_matrix_UB_22 0.0023822000
_diffrn_orient_matrix_UB_23 0.0048864000
_diffrn_orient_matrix_UB_31 0.0033092000
_diffrn_orient_matrix_UB_32 -0.0652030000
_diffrn_orient_matrix_UB_33 0.0037406000
_diffrn_radiation_monochromator graphite
_diffrn_radiation_type 'Mo K\a'
_diffrn_radiation_wavelength 0.7107
_diffrn_reflns_av_R_equivalents 0.0237
_diffrn_reflns_av_unetI/netI 0.0337
_diffrn_reflns_limit_h_max 9
_diffrn_reflns_limit_h_min -8
_diffrn_reflns_limit_k_max 14
_diffrn_reflns_limit_k_min -13
_diffrn_reflns_limit_l_max 24
_diffrn_reflns_limit_l_min -24
_diffrn_reflns_number 6889
_diffrn_reflns_theta_full 25.00
_diffrn_reflns_theta_max 29.24
_diffrn_reflns_theta_min 3.75
_diffrn_source 'Enhance (Mo) X-ray Source'
_exptl_absorpt_coefficient_mu 0.106
_exptl_absorpt_correction_T_max 1.00000
_exptl_absorpt_correction_T_min 0.98152
_exptl_absorpt_correction_type multi-scan
_exptl_absorpt_process_details
;
CrysAlisPro, Agilent Technologies,
Version 1.171.36.24 (release 03-12-2012 CrysAlis171 .NET)
(compiled Dec  3 2012,18:21:49)
Empirical absorption correction using spherical harmonics,
 implemented in SCALE3 ABSPACK scaling algorithm.
;
_exptl_crystal_colour colourless
_exptl_crystal_colour_primary colourless
_exptl_crystal_density_diffrn 1.457
_exptl_crystal_density_method 'not measured'
_exptl_crystal_description plate
_exptl_crystal_F_000 624
_exptl_crystal_size_max 0.44
_exptl_crystal_size_mid 0.4
_exptl_crystal_size_min 0.18
_refine_diff_density_max 0.231
_refine_diff_density_min -0.187
_refine_diff_density_rms 0.041
_refine_ls_extinction_method none
_refine_ls_goodness_of_fit_ref 1.034
_refine_ls_hydrogen_treatment mixed
_refine_ls_matrix_type full
_refine_ls_number_parameters 207
_refine_ls_number_reflns 3109
_refine_ls_number_restraints 2
_refine_ls_restrained_S_all 1.039
_refine_ls_R_factor_all 0.0547
_refine_ls_R_factor_gt 0.0394
_refine_ls_shift/su_max 0.000
_refine_ls_shift/su_mean 0.000
_refine_ls_structure_factor_coef Fsqd
_refine_ls_weighting_details 'calc w=1/[\s^2^(Fo^2^)+(0.0428P)^2^+0.2674P] where P=(Fo^2^+2Fc^2^)/3'
_refine_ls_weighting_scheme calc
_refine_ls_wR_factor_gt 0.0903
_refine_ls_wR_factor_ref 0.0979
_reflns_number_gt 2474
_reflns_number_total 3109
_reflns_threshold_expression >2sigma(I)
_cod_data_source_file cg4009174_si_002.cif
_cod_data_source_block P21-156
_cod_database_code 4508092

loop_
_space_group_symop_id
_space_group_symop_operation_xyz
1 'x, y, z'
2 '-x, y+1/2, -z+1/2'
3 '-x, -y, -z'
4 'x, -y-1/2, z-1/2'

loop_
_atom_site_label
_atom_site_type_symbol
_atom_site_fract_x
_atom_site_fract_y
_atom_site_fract_z
_atom_site_U_iso_or_equiv
_atom_site_adp_type
_atom_site_occupancy
_atom_site_symmetry_multiplicity
_atom_site_calc_flag
_atom_site_refinement_flags
O1 O 0.45327(15) 0.36145(9) 0.35845(5) 0.0297(3) Uani 1 1 d .
O4 O 0.29578(15) 0.74313(9) 0.40795(6) 0.0270(2) Uani 1 1 d D
O3 O 0.12900(15) 0.57139(10) 0.42952(6) 0.0322(3) Uani 1 1 d .
O2 O 0.54641(16) 0.55021(9) 0.32594(5) 0.0285(3) Uani 1 1 d D
C4 C 0.52054(19) 0.46234(12) 0.37404(7) 0.0203(3) Uani 1 1 d .
C3 C 0.58565(19) 0.50106(12) 0.45185(7) 0.0186(3) Uani 1 1 d .
H3 H 0.7234 0.5302 0.4555 0.022 Uiso 1 1 calc R
C1 C 0.27281(19) 0.63472(12) 0.43979(7) 0.0201(3) Uani 1 1 d .
C2 C 0.44879(19) 0.59587(12) 0.48870(7) 0.0184(3) Uani 1 1 d .
H2A H 0.5227 0.6688 0.5096 0.022 Uiso 1 1 calc R
N1 N 0.58544(16) 0.98645(11) 0.30516(6) 0.0237(3) Uani 1 1 d .
N2 N 1.10639(17) 0.75821(11) 0.77646(6) 0.0232(3) Uani 1 1 d .
C7 C 0.73816(18) 0.93364(12) 0.44779(7) 0.0195(3) Uani 1 1 d .
C8 C 0.65595(19) 1.04804(12) 0.42972(7) 0.0221(3) Uani 1 1 d .
H8 H 0.6508 1.1103 0.4663 0.026 Uiso 1 1 calc R
C5 C 0.6662(2) 0.87618(13) 0.32195(8) 0.0257(3) Uani 1 1 d .
H5 H 0.6702 0.8161 0.2841 0.031 Uiso 1 1 calc R
C14 C 1.1308(2) 0.67327(13) 0.72469(8) 0.0247(3) Uani 1 1 d .
H14 H 1.2041 0.6014 0.7381 0.030 Uiso 1 1 calc R
C6 C 0.7438(2) 0.84628(13) 0.39177(7) 0.0237(3) Uani 1 1 d .
H6 H 0.8001 0.7673 0.4015 0.028 Uiso 1 1 calc R
C12 C 0.95345(18) 0.79061(12) 0.63061(7) 0.0200(3) Uani 1 1 d .
C13 C 1.0549(2) 0.68471(12) 0.65269(7) 0.0239(3) Uani 1 1 d .
H13 H 1.0721 0.6202 0.6184 0.029 Uiso 1 1 calc R
C9 C 0.5818(2) 1.07102(13) 0.35858(8) 0.0230(3) Uani 1 1 d .
H9 H 0.5263 1.1496 0.3472 0.028 Uiso 1 1 calc R
C11 C 0.88112(19) 0.80632(13) 0.55346(7) 0.0214(3) Uani 1 1 d .
H11 H 0.8835 0.7364 0.5221 0.026 Uiso 1 1 calc R
C16 C 0.9291(2) 0.87939(14) 0.68475(8) 0.0289(3) Uani 1 1 d .
H16 H 0.8599 0.9534 0.6726 0.035 Uiso 1 1 calc R
C10 C 0.81223(19) 0.91195(13) 0.52433(7) 0.0214(3) Uani 1 1 d .
H10 H 0.8109 0.9808 0.5566 0.026 Uiso 1 1 calc R
C15 C 1.0056(2) 0.85947(14) 0.75586(8) 0.0299(3) Uani 1 1 d .
H15 H 0.9858 0.9206 0.7919 0.036 Uiso 1 1 calc R
H4 H 0.216(3) 0.7461(19) 0.3660(10) 0.069(7) Uiso 1 1 d D
H2 H 0.492(3) 0.5233(19) 0.2787(9) 0.066(6) Uiso 1 1 d D

loop_
_atom_site_aniso_label
_atom_site_aniso_U_11
_atom_site_aniso_U_22
_atom_site_aniso_U_33
_atom_site_aniso_U_23
_atom_site_aniso_U_13
_atom_site_aniso_U_12
O1 0.0445(6) 0.0266(5) 0.0173(5) -0.0036(4) -0.0026(4) -0.0070(5)
O4 0.0368(6) 0.0230(5) 0.0196(5) 0.0022(4) -0.0081(5) -0.0012(4)
O3 0.0289(5) 0.0383(6) 0.0277(6) 0.0070(5) -0.0081(4) -0.0085(5)
O2 0.0465(6) 0.0265(5) 0.0120(5) 0.0003(4) -0.0016(4) -0.0045(5)
C4 0.0231(7) 0.0234(7) 0.0143(6) -0.0007(5) 0.0017(5) 0.0025(6)
C3 0.0214(6) 0.0210(7) 0.0130(6) -0.0011(5) -0.0006(5) -0.0012(5)
C1 0.0259(7) 0.0216(7) 0.0127(6) -0.0026(5) 0.0001(5) 0.0011(6)
C2 0.0235(6) 0.0190(6) 0.0121(6) -0.0017(5) -0.0017(5) -0.0018(5)
N1 0.0274(6) 0.0280(6) 0.0153(6) 0.0008(5) -0.0015(5) -0.0019(5)
N2 0.0260(6) 0.0265(6) 0.0166(6) 0.0002(5) -0.0020(5) -0.0019(5)
C7 0.0178(6) 0.0256(7) 0.0150(6) -0.0004(5) 0.0004(5) -0.0042(5)
C8 0.0247(7) 0.0238(7) 0.0177(7) -0.0038(5) 0.0010(5) -0.0032(6)
C5 0.0329(8) 0.0271(7) 0.0167(7) -0.0037(6) -0.0005(6) 0.0014(6)
C14 0.0308(8) 0.0220(7) 0.0210(7) 0.0025(5) -0.0007(6) 0.0002(6)
C6 0.0290(7) 0.0237(7) 0.0181(7) -0.0004(6) -0.0007(6) 0.0023(6)
C12 0.0185(6) 0.0250(7) 0.0163(6) -0.0008(5) -0.0003(5) -0.0047(5)
C13 0.0301(7) 0.0222(7) 0.0190(7) -0.0029(5) 0.0001(6) -0.0012(6)
C9 0.0243(7) 0.0225(7) 0.0218(7) 0.0011(5) -0.0013(6) -0.0002(6)
C11 0.0214(7) 0.0271(7) 0.0155(6) -0.0033(5) -0.0010(5) -0.0021(5)
C16 0.0358(8) 0.0304(8) 0.0195(7) -0.0033(6) -0.0053(6) 0.0105(6)
C10 0.0220(7) 0.0268(7) 0.0152(6) -0.0034(5) 0.0005(5) -0.0033(6)
C15 0.0387(8) 0.0313(8) 0.0185(7) -0.0049(6) -0.0051(6) 0.0074(7)

loop_
_atom_type_symbol
_atom_type_description
_atom_type_scat_dispersion_real
_atom_type_scat_dispersion_imag
_atom_type_scat_source
C C 0.0033 0.0016 'International Tables Vol C Tables 4.2.6.8 and 6.1.1.4'
H H 0.0000 0.0000 'International Tables Vol C Tables 4.2.6.8 and 6.1.1.4'
N N 0.0061 0.0033 'International Tables Vol C Tables 4.2.6.8 and 6.1.1.4'
O O 0.0106 0.0060 'International Tables Vol C Tables 4.2.6.8 and 6.1.1.4'

loop_
_geom_angle_atom_site_label_1
_geom_angle_atom_site_label_2
_geom_angle_atom_site_label_3
_geom_angle
_geom_angle_site_symmetry_1
_geom_angle_site_symmetry_3
C1 O4 H4 108.3(13) . .
C4 O2 H2 108.4(13) . .
O1 C4 O2 124.35(12) . .
O1 C4 C3 123.40(12) . .
O2 C4 C3 112.25(11) . .
C4 C3 H3 111.4 . .
C4 C3 C2 115.64(10) . .
C4 C3 C2 114.83(11) . 3_666
C2 C3 H3 111.4 3_666 .
C2 C3 H3 111.4 . .
C2 C3 C2 90.82(10) 3_666 .
O4 C1 C2 112.79(11) . .
O3 C1 O4 123.93(12) . .
O3 C1 C2 123.25(12) . .
C3 C2 C3 89.18(10) 3_666 .
C3 C2 H2A 111.7 . .
C3 C2 H2A 111.7 3_666 .
C1 C2 C3 114.24(10) . .
C1 C2 C3 116.39(11) . 3_666
C1 C2 H2A 111.7 . .
C9 N1 C5 118.18(12) . .
C15 N2 C14 117.12(12) . .
C8 C7 C6 117.59(12) . .
C8 C7 C10 118.32(12) . .
C6 C7 C10 124.09(12) . .
C7 C8 H8 120.0 . .
C9 C8 C7 119.92(12) . .
C9 C8 H8 120.0 . .
N1 C5 H5 118.5 . .
N1 C5 C6 122.95(13) . .
C6 C5 H5 118.5 . .
N2 C14 H14 118.3 . .
N2 C14 C13 123.33(13) . .
C13 C14 H14 118.3 . .
C7 C6 H6 120.5 . .
C5 C6 C7 119.05(13) . .
C5 C6 H6 120.5 . .
C13 C12 C11 120.17(12) . .
C13 C12 C16 116.64(12) . .
C16 C12 C11 123.18(13) . .
C14 C13 C12 119.82(13) . .
C14 C13 H13 120.1 . .
C12 C13 H13 120.1 . .
N1 C9 C8 122.31(13) . .
N1 C9 H9 118.8 . .
C8 C9 H9 118.8 . .
C12 C11 H11 117.7 . .
C10 C11 C12 124.55(13) . .
C10 C11 H11 117.7 . .
C12 C16 H16 120.1 . .
C15 C16 C12 119.89(13) . .
C15 C16 H16 120.1 . .
C7 C10 H10 116.4 . .
C11 C10 C7 127.17(13) . .
C11 C10 H10 116.4 . .
N2 C15 C16 123.16(13) . .
N2 C15 H15 118.4 . .
C16 C15 H15 118.4 . .

loop_
_geom_bond_atom_site_label_1
_geom_bond_atom_site_label_2
_geom_bond_distance
_geom_bond_site_symmetry_2
O1 C4 1.2123(16) .
O4 C1 1.3239(16) .
O4 H4 0.909(16) .
O3 C1 1.2102(16) .
O2 C4 1.3148(16) .
O2 H2 0.958(15) .
C4 C3 1.5148(17) .
C3 H3 1.0000 .
C3 C2 1.5396(17) 3_666
C3 C2 1.5792(18) .
C1 C2 1.5127(18) .
C2 C3 1.5396(17) 3_666
C2 H2A 1.0000 .
N1 C5 1.3430(18) .
N1 C9 1.3381(17) .
N2 C14 1.3373(18) .
N2 C15 1.3371(18) .
C7 C8 1.3915(19) .
C7 C6 1.3946(18) .
C7 C10 1.4686(18) .
C8 H8 0.9500 .
C8 C9 1.3808(19) .
C5 H5 0.9500 .
C5 C6 1.3819(19) .
C14 H14 0.9500 .
C14 C13 1.3821(19) .
C6 H6 0.9500 .
C12 C13 1.3873(19) .
C12 C11 1.4668(18) .
C12 C16 1.3966(19) .
C13 H13 0.9500 .
C9 H9 0.9500 .
C11 H11 0.9500 .
C11 C10 1.3333(19) .
C16 H16 0.9500 .
C16 C15 1.3798(19) .
C10 H10 0.9500 .
C15 H15 0.9500 .

loop_
_geom_torsion_atom_site_label_1
_geom_torsion_atom_site_label_2
_geom_torsion_atom_site_label_3
_geom_torsion_atom_site_label_4
_geom_torsion
_geom_torsion_site_symmetry_1
_geom_torsion_site_symmetry_4
O1 C4 C3 C2 -2.78(18) . 3_666
O1 C4 C3 C2 -106.64(15) . .
O4 C1 C2 C3 158.87(11) . 3_666
O4 C1 C2 C3 -99.25(13) . .
O3 C1 C2 C3 -23.08(18) . 3_666
O3 C1 C2 C3 78.81(16) . .
O2 C4 C3 C2 73.67(14) . .
O2 C4 C3 C2 177.53(11) . 3_666
C4 C3 C2 C3 118.21(13) . 3_666
C4 C3 C2 C1 -0.55(16) . .
C2 C3 C2 C3 0.0 3_666 3_666
C2 C3 C2 C1 -118.76(13) 3_666 .
N1 C5 C6 C7 0.2(2) . .
N2 C14 C13 C12 2.5(2) . .
C7 C8 C9 N1 0.1(2) . .
C8 C7 C6 C5 -0.8(2) . .
C8 C7 C10 C11 174.20(13) . .
C5 N1 C9 C8 -0.7(2) . .
C14 N2 C15 C16 -0.5(2) . .
C6 C7 C8 C9 0.70(19) . .
C6 C7 C10 C11 -5.4(2) . .
C12 C11 C10 C7 179.92(12) . .
C12 C16 C15 N2 0.8(2) . .
C13 C12 C11 C10 -168.00(13) . .
C13 C12 C16 C15 0.4(2) . .
C9 N1 C5 C6 0.5(2) . .
C11 C12 C13 C14 176.82(12) . .
C11 C12 C16 C15 -178.31(14) . .
C16 C12 C13 C14 -2.0(2) . .
C16 C12 C11 C10 10.7(2) . .
C10 C7 C8 C9 -178.91(12) . .
C10 C7 C6 C5 178.76(13) . .
C15 N2 C14 C13 -1.2(2) . .
